data_1527293
loop_
_publ_author_name
'Denes, G.'
'Pannetier, J.'
'Lucas, J.'

_publ_section_title
;
 About Sn F2 stannous fluoride. II. Crystal structure of beta- and gamma-
 Sn F2
;
_journal_name_full 'Journal of Solid State Chemistry'
_journal_page_first 1
_journal_page_last 11
_journal_volume 33
_journal_year 1980
_chemical_formula_sum 'F2 Sn'
_chemical_name_systematic 'Sn F2'
_space_group_IT_number 19
_symmetry_space_group_name_Hall 'P 2ac 2ab'
_symmetry_space_group_name_H-M 'P 21 21 21'
_cell_angle_alpha 90
_cell_angle_beta 90
_cell_angle_gamma 90
_cell_formula_units_Z 4
_cell_length_a 4.9889
_cell_length_b 5.1392
_cell_length_c 8.4777
_cell_volume 217.359
_citation_journal_id_ASTM JSSCBI
_cod_data_source_file Denes_JSSCBI_1980_985.cif
_cod_data_source_block F2Sn1
_cod_original_cell_volume 217.3594
_cod_original_formula_sum 'F2 Sn1'
_cod_database_code 1527293

loop_
_symmetry_equiv_pos_as_xyz
x,y,z
-x+1/2,-y,z+1/2
x+1/2,-y+1/2,-z
-x,y+1/2,-z+1/2

loop_
_atom_site_label
_atom_site_type_symbol
_atom_site_fract_x
_atom_site_fract_y
_atom_site_fract_z
_atom_site_occupancy
_atom_site_U_iso_or_equiv
F1 F-1 0.541 0.163 0.996 1 0.0
Sn1 Sn+2 0.274 0.023 0.13 1 0.0
F2 F-1 0.378 0.202 0.385 1 0.0
